data_7020373
loop_
_publ_author_name
'Stefankiewicz, Artur R.'
'Rogez, Guillaume'
'Harrowfield, Jack'
'Sobolev, Alexandre N.'
'Madalan, Augustin'
'Huuskonen, Juhani'
'Rissanen, Kari'
'Lehn, Jean-Marie'

_publ_section_title
;
 Self-ordering of metallogrid complexes via directed hydrogen-bonding.
;
_journal_issue 45
_journal_name_full 'Dalton transactions (Cambridge, England : 2003)'
_journal_page_first 13848
_journal_page_last 13855
_journal_paper_doi 10.1039/c2dt31384g
_journal_volume 41
_journal_year 2012
_chemical_formula_sum 'C104 H98 B8 F32 Fe4 N52 O3.5'
_chemical_formula_weight 3050.22
_chemical_name_systematic
;
?
;
_space_group_IT_number 19
_symmetry_cell_setting orthorhombic
_symmetry_space_group_name_Hall 'P 2ac 2ab'
_symmetry_space_group_name_H-M 'P 21 21 21'
_atom_sites_solution_hydrogens geom
_atom_sites_solution_primary direct
_atom_sites_solution_secondary difmap
_audit_creation_method SHELXL-97
_cell_angle_alpha 90.00
_cell_angle_beta 90.00
_cell_angle_gamma 90.00
_cell_formula_units_Z 4
_cell_length_a 18.5204(3)
_cell_length_b 27.2996(5)
_cell_length_c 29.4421(4)
_cell_measurement_reflns_used 65732
_cell_measurement_temperature 173(2)
_cell_measurement_theta_max 27.485
_cell_measurement_theta_min 0.998
_cell_volume 14885.9(4)
_computing_cell_refinement 'Denzo (Nonius B.V., 1998)'
_computing_data_collection 'Collect (Nonius B.V., 1998)'
_computing_data_reduction 'Denzo (Nonius B.V., 1998)'
_computing_molecular_graphics 'CrystalMaker 8.6'
_computing_publication_material 'CrystalMaker 8.6'
_computing_structure_refinement 'SHELXL-97 (Sheldrick, 1997)'
_computing_structure_solution 'SHELXS-97 (Sheldrick, 1997)'
_diffrn_ambient_temperature 173(2)
_diffrn_measured_fraction_theta_full 0.995
_diffrn_measured_fraction_theta_max 0.995
_diffrn_measurement_device_type 'Nonius Kappa CCD'
_diffrn_measurement_method 'phi&omega scans'
_diffrn_radiation_monochromator graphite
_diffrn_radiation_source 'fine-focus sealed tube'
_diffrn_radiation_type MoK\a
_diffrn_radiation_wavelength 0.71073
_diffrn_reflns_av_R_equivalents 0.0652
_diffrn_reflns_av_sigmaI/netI 0.1136
_diffrn_reflns_limit_h_max 24
_diffrn_reflns_limit_h_min -23
_diffrn_reflns_limit_k_max 29
_diffrn_reflns_limit_k_min -35
_diffrn_reflns_limit_l_max 38
_diffrn_reflns_limit_l_min -33
_diffrn_reflns_number 86112
_diffrn_reflns_theta_full 27.49
_diffrn_reflns_theta_max 27.49
_diffrn_reflns_theta_min 1.30
_exptl_absorpt_coefficient_mu 0.485
_exptl_absorpt_correction_T_max 0.8380
_exptl_absorpt_correction_T_min 0.8052
_exptl_absorpt_correction_type multi-scan
_exptl_absorpt_process_details
;
[c.f. r.h. blessing, acta cryst. (1995), a51, 33-38]
;
_exptl_crystal_colour red
_exptl_crystal_density_diffrn 1.361
_exptl_crystal_density_meas ?
_exptl_crystal_density_method 'not measured'
_exptl_crystal_description prism
_exptl_crystal_F_000 6184
_exptl_crystal_size_max 0.5
_exptl_crystal_size_mid 0.4
_exptl_crystal_size_min 0.3
_refine_diff_density_max 0.830
_refine_diff_density_min -0.387
_refine_diff_density_rms 0.100
_refine_ls_abs_structure_details 'Flack H D (1983), Acta Cryst. A39, 876-881'
_refine_ls_abs_structure_Flack 0.054(17)
_refine_ls_extinction_method none
_refine_ls_goodness_of_fit_ref 1.034
_refine_ls_hydrogen_treatment constr
_refine_ls_matrix_type full
_refine_ls_number_parameters 1911
_refine_ls_number_reflns 33805
_refine_ls_number_restraints 100
_refine_ls_restrained_S_all 1.037
_refine_ls_R_factor_all 0.1674
_refine_ls_R_factor_gt 0.0923
_refine_ls_shift/su_max 0.003
_refine_ls_shift/su_mean 0.000
_refine_ls_structure_factor_coef Fsqd
_refine_ls_weighting_details 'calc w=1/[\s^2^(Fo^2^)+(0.1369P)^2^+5.5254P] where P=(Fo^2^+2Fc^2^)/3'
_refine_ls_weighting_scheme calc
_refine_ls_wR_factor_gt 0.2181
_refine_ls_wR_factor_ref 0.2546
_reflns_number_gt 19378
_reflns_number_total 33805
_reflns_threshold_expression >2sigma(I)
_cod_data_source_file c2dt31384g.txt
_cod_data_source_block as22
_cod_depositor_comments
;
The following automatic conversions were performed:

'_symmetry_cell_setting' value 'Orthorhombic' changed to
'orthorhombic' according to
/home/saulius/struct/CIF-dictionaries/cif_core.dic dictionary named
'cif_core.dic' version 2.4.2 from 2011-04-26.

Automatic conversion script
Id: cif_fix_values 1891 2012-01-12 08:04:46Z andrius 

The following automatic conversions were performed:

'_exptl_crystal_density_meas' value 'not measured' was changed to '?'
- the value is perceived as not measured.

Automatic conversion script
Id: cif_fix_values 3008 2015-01-20 13:52:24Z robertas 
;
_cod_original_sg_symbol_H-M P212121
_cod_original_formula_sum 'C104 H98 B8 F32 Fe4 N52 O3.50'
_cod_database_code 7020373

loop_
_symmetry_equiv_pos_as_xyz
'x, y, z'
'-x+1/2, -y, z+1/2'
'x+1/2, -y+1/2, -z'
'-x, y+1/2, -z+1/2'

loop_
_atom_site_label
_atom_site_type_symbol
_atom_site_fract_x
_atom_site_fract_y
_atom_site_fract_z
_atom_site_U_iso_or_equiv
_atom_site_adp_type
_atom_site_occupancy
_atom_site_symmetry_multiplicity
_atom_site_calc_flag
_atom_site_refinement_flags
_atom_site_disorder_assembly
_atom_site_disorder_group
C1 C 0.7977(5) 0.0987(3) 0.5396(3) 0.059(2) Uani 1 1 d . . .
H1 H 0.8134 0.0656 0.5392 0.071 Uiso 1 1 calc R . .
C2 C 0.7610(5) 0.1722(3) 0.5163(3) 0.066(2) Uani 1 1 d . . .
H2 H 0.7467 0.1988 0.4976 0.079 Uiso 1 1 calc R . .
C3 C 0.7657(4) 0.1717(3) 0.5631(2) 0.0480(17) Uani 1 1 d . . .
C4 C 0.7536(4) 0.2082(3) 0.5968(2) 0.0444(16) Uani 1 1 d . . .
H4 H 0.7392 0.2407 0.5896 0.053 Uiso 1 1 calc R . .
C5 C 0.7289(4) 0.2753(2) 0.6680(2) 0.0485(17) Uani 1 1 d . . .
H5A H 0.7283 0.2830 0.6355 0.073 Uiso 1 1 calc R . .
H5B H 0.7627 0.2972 0.6835 0.073 Uiso 1 1 calc R . .
H5C H 0.6804 0.2798 0.6806 0.073 Uiso 1 1 calc R . .
C6 C 0.7578(3) 0.2023(2) 0.7160(2) 0.0370(14) Uani 1 1 d . . .
C7 C 0.7431(3) 0.2269(2) 0.7567(2) 0.0420(15) Uani 1 1 d . . .
H7 H 0.7272 0.2600 0.7568 0.050 Uiso 1 1 calc R . .
C8 C 0.7526(3) 0.2014(2) 0.7963(2) 0.0352(14) Uani 1 1 d . . .
C9 C 0.7837(3) 0.1326(2) 0.7567(2) 0.0351(13) Uani 1 1 d . . .
C10 C 0.8011(4) 0.0789(2) 0.7558(2) 0.0449(15) Uani 1 1 d . . .
C11 C 0.7431(4) 0.0454(2) 0.7572(3) 0.0477(16) Uani 1 1 d . . .
H11 H 0.6948 0.0570 0.7580 0.057 Uiso 1 1 calc R . .
C12 C 0.7566(5) -0.0038(3) 0.7575(3) 0.068(2) Uani 1 1 d . . .
H12 H 0.7177 -0.0264 0.7589 0.082 Uiso 1 1 calc R . .
C13 C 0.8271(6) -0.0208(3) 0.7557(3) 0.074(3) Uani 1 1 d . . .
H13 H 0.8362 -0.0551 0.7557 0.089 Uiso 1 1 calc R . .
C14 C 0.8853(5) 0.0122(3) 0.7537(3) 0.069(2) Uani 1 1 d . . .
H14 H 0.9335 0.0006 0.7514 0.082 Uiso 1 1 calc R . .
C15 C 0.8710(4) 0.0621(2) 0.7552(3) 0.0519(17) Uani 1 1 d . . .
H15 H 0.9098 0.0848 0.7559 0.062 Uiso 1 1 calc R . .
C16 C 0.7146(4) 0.2716(3) 0.8442(3) 0.057(2) Uani 1 1 d . . .
H16A H 0.7078 0.2779 0.8767 0.086 Uiso 1 1 calc R . .
H16B H 0.6687 0.2763 0.8283 0.086 Uiso 1 1 calc R . .
H16C H 0.7508 0.2943 0.8321 0.086 Uiso 1 1 calc R . .
C17 C 0.7357(4) 0.2053(3) 0.9147(2) 0.0452(16) Uani 1 1 d . . .
H17 H 0.7188 0.2373 0.9217 0.054 Uiso 1 1 calc R . .
C18 C 0.7497(4) 0.1689(3) 0.9497(2) 0.0456(17) Uani 1 1 d . . .
C19 C 0.7443(5) 0.1691(3) 0.9942(3) 0.058(2) Uani 1 1 d . . .
H19 H 0.7300 0.1959 1.0128 0.070 Uiso 1 1 calc R . .
C20 C 0.7807(4) 0.0983(3) 0.9730(3) 0.0542(19) Uani 1 1 d . . .
H20 H 0.7976 0.0654 0.9746 0.065 Uiso 1 1 calc R . .
C21 C 0.6189(4) 0.0995(3) 0.6588(3) 0.059(2) Uani 1 1 d . . .
H21 H 0.6017 0.1317 0.6642 0.070 Uiso 1 1 calc R . .
C22 C 0.6205(4) 0.0196(3) 0.6486(3) 0.066(2) Uani 1 1 d . . .
H22 H 0.6060 -0.0136 0.6455 0.079 Uiso 1 1 calc R . .
C23 C 0.6892(4) 0.0375(2) 0.6472(2) 0.0446(16) Uani 1 1 d . . .
C24 C 0.7579(4) 0.0127(3) 0.6428(3) 0.0501(17) Uani 1 1 d . . .
H24 H 0.7618 -0.0217 0.6389 0.060 Uiso 1 1 calc R . .
C25 C 0.8948(4) -0.0299(2) 0.6389(4) 0.070(2) Uani 1 1 d . . .
H25A H 0.8483 -0.0470 0.6398 0.105 Uiso 1 1 calc R . .
H25B H 0.9246 -0.0405 0.6646 0.105 Uiso 1 1 calc R . .
H25C H 0.9197 -0.0375 0.6104 0.105 Uiso 1 1 calc R . .
C26 C 0.9364(4) 0.0563(2) 0.6414(2) 0.0447(16) Uani 1 1 d . . .
C27 C 1.0077(3) 0.0435(2) 0.6371(2) 0.0438(16) Uani 1 1 d . . .
H27 H 1.0222 0.0103 0.6344 0.053 Uiso 1 1 calc R . .
C28 C 1.0574(3) 0.0811(2) 0.6368(2) 0.0438(16) Uani 1 1 d . . .
C29 C 0.9665(3) 0.1383(2) 0.6415(2) 0.0384(14) Uani 1 1 d . . .
C30 C 0.9466(3) 0.1906(2) 0.6397(2) 0.0383(14) Uani 1 1 d . . .
C31 C 0.9396(4) 0.2117(3) 0.5976(3) 0.0516(18) Uani 1 1 d . . .
H31 H 0.9470 0.1929 0.5708 0.062 Uiso 1 1 calc R . .
C32 C 0.9206(4) 0.2631(3) 0.5946(3) 0.066(2) Uani 1 1 d . . .
H32 H 0.9152 0.2784 0.5658 0.079 Uiso 1 1 calc R . .
C33 C 0.9107(4) 0.2888(3) 0.6326(4) 0.075(3) Uani 1 1 d . . .
H33 H 0.8988 0.3226 0.6307 0.090 Uiso 1 1 calc R . .
C34 C 0.9177(5) 0.2664(3) 0.6758(3) 0.070(2) Uani 1 1 d . . .
H34 H 0.9111 0.2851 0.7027 0.084 Uiso 1 1 calc R . .
C35 C 0.9341(4) 0.2175(2) 0.6784(3) 0.0469(17) Uani 1 1 d . . .
H35 H 0.9369 0.2021 0.7072 0.056 Uiso 1 1 calc R . .
C36 C 1.1605(4) 0.0222(3) 0.6305(3) 0.065(2) Uani 1 1 d . . .
H36A H 1.2133 0.0242 0.6285 0.097 Uiso 1 1 calc R . .
H36B H 1.1416 0.0053 0.6037 0.097 Uiso 1 1 calc R . .
H36C H 1.1469 0.0040 0.6579 0.097 Uiso 1 1 calc R . .
C37 C 1.2427(4) 0.1087(3) 0.6316(3) 0.057(2) Uani 1 1 d . . .
H37 H 1.2670 0.0783 0.6279 0.068 Uiso 1 1 calc R . .
C38 C 1.2807(4) 0.1547(2) 0.6342(3) 0.0485(17) Uani 1 1 d . . .
C39 C 1.3529(5) 0.1653(3) 0.6345(3) 0.069(2) Uani 1 1 d . . .
H39 H 1.3921 0.1429 0.6334 0.082 Uiso 1 1 calc R . .
C40 C 1.2884(4) 0.2329(3) 0.6393(2) 0.0504(17) Uani 1 1 d . . .
H40 H 1.2769 0.2667 0.6421 0.060 Uiso 1 1 calc R . .
C41 C 1.1334(5) 0.1666(3) 0.5258(3) 0.060(2) Uani 1 1 d . . .
H41 H 1.1445 0.1327 0.5246 0.072 Uiso 1 1 calc R . .
C42 C 1.1085(5) 0.2425(4) 0.5029(3) 0.072(3) Uani 1 1 d . . .
H42 H 1.0991 0.2703 0.4844 0.087 Uiso 1 1 calc R . .
C43 C 1.1092(4) 0.2391(3) 0.5491(3) 0.0565(19) Uani 1 1 d . . .
C44 C 1.0986(4) 0.2756(3) 0.5837(3) 0.0527(19) Uani 1 1 d . . .
H44 H 1.0894 0.3090 0.5765 0.063 Uiso 1 1 calc R . .
C45 C 1.0852(5) 0.3430(2) 0.6534(3) 0.0554(19) Uani 1 1 d . . .
H45A H 1.0837 0.3495 0.6207 0.083 Uiso 1 1 calc R . .
H45B H 1.1265 0.3601 0.6669 0.083 Uiso 1 1 calc R . .
H45C H 1.0405 0.3546 0.6675 0.083 Uiso 1 1 calc R . .
C46 C 1.0973(3) 0.2693(2) 0.7026(2) 0.0415(16) Uani 1 1 d . . .
C47 C 1.0851(3) 0.2944(2) 0.7429(2) 0.0416(15) Uani 1 1 d . . .
H47 H 1.0738 0.3283 0.7424 0.050 Uiso 1 1 calc R . .
C48 C 1.0896(3) 0.2699(2) 0.7831(2) 0.0347(14) Uani 1 1 d . . .
C49 C 1.1174(3) 0.19973(19) 0.7443(2) 0.0335(13) Uani 1 1 d . . .
C50 C 1.1421(4) 0.1473(2) 0.7454(2) 0.0456(16) Uani 1 1 d . . .
C51 C 1.2161(5) 0.1389(3) 0.7446(3) 0.065(2) Uani 1 1 d . . .
H51 H 1.2486 0.1658 0.7438 0.078 Uiso 1 1 calc R . .
C52 C 1.2427(7) 0.0911(4) 0.7447(4) 0.100(4) Uani 1 1 d . . .
H52 H 1.2930 0.0844 0.7431 0.119 Uiso 1 1 calc R . .
C53 C 1.1895(8) 0.0519(3) 0.7475(4) 0.108(4) Uani 1 1 d . . .
H53 H 1.2058 0.0189 0.7487 0.129 Uiso 1 1 calc R . .
C54 C 1.1176(8) 0.0610(3) 0.7484(3) 0.093(4) Uani 1 1 d . . .
H54 H 1.0841 0.0347 0.7498 0.111 Uiso 1 1 calc R . .
C55 C 1.0930(5) 0.1093(2) 0.7472(3) 0.060(2) Uani 1 1 d . . .
H55 H 1.0427 0.1160 0.7476 0.072 Uiso 1 1 calc R . .
C56 C 1.0701(5) 0.3460(2) 0.8288(3) 0.0532(19) Uani 1 1 d . . .
H56A H 1.0635 0.3540 0.8609 0.080 Uiso 1 1 calc R . .
H56B H 1.0272 0.3560 0.8116 0.080 Uiso 1 1 calc R . .
H56C H 1.1125 0.3634 0.8170 0.080 Uiso 1 1 calc R . .
C57 C 1.0782(4) 0.2803(3) 0.9016(3) 0.0504(18) Uani 1 1 d . . .
H57 H 1.0667 0.3137 0.9070 0.060 Uiso 1 1 calc R . .
C58 C 1.0873(4) 0.2454(3) 0.9377(2) 0.0430(16) Uani 1 1 d . . .
C59 C 1.0827(5) 0.2487(3) 0.9829(3) 0.060(2) Uani 1 1 d . . .
H59 H 1.0707 0.2771 0.9999 0.072 Uiso 1 1 calc R . .
C60 C 1.1101(5) 0.1738(3) 0.9643(3) 0.056(2) Uani 1 1 d . . .
H60 H 1.1216 0.1401 0.9674 0.067 Uiso 1 1 calc R . .
C61 C 0.6086(4) 0.0952(3) 0.8540(3) 0.0546(18) Uani 1 1 d . . .
H61 H 0.5903 0.1271 0.8485 0.066 Uiso 1 1 calc R . .
C62 C 0.6118(4) 0.0162(3) 0.8653(3) 0.061(2) Uani 1 1 d . . .
H62 H 0.5974 -0.0169 0.8693 0.073 Uiso 1 1 calc R . .
C63 C 0.6793(4) 0.0340(2) 0.8665(2) 0.0450(16) Uani 1 1 d . . .
C64 C 0.7479(4) 0.0122(3) 0.8705(2) 0.0472(17) Uani 1 1 d . . .
H64 H 0.7530 -0.0220 0.8755 0.057 Uiso 1 1 calc R . .
C65 C 0.8864(4) -0.0305(2) 0.8740(3) 0.062(2) Uani 1 1 d . . .
H65A H 0.8406 -0.0479 0.8777 0.093 Uiso 1 1 calc R . .
H65B H 0.9175 -0.0369 0.9002 0.093 Uiso 1 1 calc R . .
H65C H 0.9104 -0.0418 0.8463 0.093 Uiso 1 1 calc R . .
C66 C 0.9249(4) 0.0569(2) 0.8645(2) 0.0394(15) Uani 1 1 d . . .
C67 C 0.9963(3) 0.0453(2) 0.8627(3) 0.0474(17) Uani 1 1 d . . .
H67 H 1.0108 0.0120 0.8646 0.057 Uiso 1 1 calc R . .
C68 C 1.0488(4) 0.0822(3) 0.8581(2) 0.0449(16) Uani 1 1 d . . .
C69 C 0.9545(3) 0.1392(2) 0.8570(2) 0.0385(14) Uani 1 1 d . . .
C70 C 0.9326(3) 0.1911(2) 0.8548(2) 0.0363(14) Uani 1 1 d . . .
C71 C 0.9148(4) 0.2159(3) 0.8943(3) 0.0528(18) Uani 1 1 d . . .
H71 H 0.9130 0.1989 0.9224 0.063 Uiso 1 1 calc R . .
C72 C 0.8996(4) 0.2656(3) 0.8928(4) 0.068(2) Uani 1 1 d . . .
H72 H 0.8903 0.2830 0.9201 0.082 Uiso 1 1 calc R . .
C73 C 0.8980(4) 0.2901(3) 0.8511(4) 0.068(2) Uani 1 1 d . . .
H73 H 0.8862 0.3239 0.8500 0.081 Uiso 1 1 calc R . .
C74 C 0.9134(4) 0.2654(3) 0.8120(3) 0.067(2) Uani 1 1 d . . .
H74 H 0.9110 0.2821 0.7837 0.081 Uiso 1 1 calc R . .
C75 C 0.9328(4) 0.2156(3) 0.8130(3) 0.0535(19) Uani 1 1 d . . .
H75 H 0.9457 0.1989 0.7859 0.064 Uiso 1 1 calc R . .
C76 C 1.1509(4) 0.0248(3) 0.8600(4) 0.068(2) Uani 1 1 d . . .
H76A H 1.2036 0.0280 0.8601 0.102 Uiso 1 1 calc R . .
H76B H 1.1358 0.0056 0.8335 0.102 Uiso 1 1 calc R . .
H76C H 1.1353 0.0081 0.8878 0.102 Uiso 1 1 calc R . .
C77 C 1.2319(4) 0.1122(3) 0.8576(3) 0.0507(17) Uani 1 1 d . . .
H77 H 1.2565 0.0818 0.8598 0.061 Uiso 1 1 calc R . .
C78 C 1.2687(3) 0.1573(2) 0.8559(3) 0.0472(16) Uani 1 1 d . . .
C79 C 1.3389(4) 0.1708(3) 0.8579(3) 0.0542(18) Uani 1 1 d . . .
H79 H 1.3794 0.1495 0.8595 0.065 Uiso 1 1 calc R . .
C80 C 1.2720(4) 0.2367(3) 0.8563(2) 0.0501(17) Uani 1 1 d . . .
H80 H 1.2587 0.2703 0.8569 0.060 Uiso 1 1 calc R . .
C101 C 0.9942(8) 0.0787(6) 0.5095(5) 0.126(5) Uani 1 1 d . . .
C102 C 1.0241(10) 0.0396(6) 0.4832(5) 0.166(7) Uani 1 1 d . . .
H10A H 1.0152 0.0083 0.4986 0.248 Uiso 1 1 calc R . .
H10B H 1.0762 0.0445 0.4798 0.248 Uiso 1 1 calc R . .
H10C H 1.0014 0.0391 0.4532 0.248 Uiso 1 1 calc R . .
C105 C 1.3183(8) 0.1824(5) 0.9846(4) 0.107(4) Uani 1 1 d . . .
C106 C 1.3684(8) 0.1442(6) 0.9715(4) 0.137(6) Uani 1 1 d . . .
H10D H 1.4163 0.1515 0.9838 0.205 Uiso 1 1 calc R . .
H10E H 1.3711 0.1425 0.9383 0.205 Uiso 1 1 calc R . .
H10F H 1.3516 0.1127 0.9834 0.205 Uiso 1 1 calc R . .
C107 C 0.4929(15) -0.0192(17) 0.7530(9) 0.55(6) Uani 1 1 d D . .
C108 C 0.414(2) -0.0035(19) 0.7507(9) 0.62(6) Uani 1 1 d D . .
C109 C 1.3026(6) 0.3009(5) 0.7468(3) 0.096(3) Uani 1 1 d . . .
C110 C 1.3395(9) 0.3475(5) 0.7450(4) 0.133(5) Uani 1 1 d . . .
H11A H 1.3723 0.3504 0.7709 0.200 Uiso 1 1 calc R . .
H11B H 1.3040 0.3741 0.7460 0.200 Uiso 1 1 calc R . .
H11C H 1.3673 0.3497 0.7167 0.200 Uiso 1 1 calc R . .
C111 C 0.8836(7) -0.0456(4) 0.5011(4) 0.097(3) Uani 1 1 d . . .
C112 C 0.9222(7) -0.0871(5) 0.4778(4) 0.108(4) Uani 1 1 d . . .
H11D H 0.8917 -0.1002 0.4535 0.163 Uiso 1 1 calc R . .
H11E H 0.9323 -0.1131 0.4999 0.163 Uiso 1 1 calc R . .
H11F H 0.9677 -0.0752 0.4649 0.163 Uiso 1 1 calc R . .
C115 C 0.9338(9) 0.1545(7) 1.0082(5) 0.139(5) Uani 1 1 d DU . .
C116 C 0.9164(10) 0.1927(8) 1.0445(6) 0.196(7) Uani 1 1 d DU . .
C117 C 1.4836(9) 0.1744(8) 0.7514(7) 0.33(3) Uani 1 1 d D . .
C118 C 1.5400(17) 0.1335(9) 0.7539(6) 0.32(2) Uani 1 1 d D . .
C119 C 1.219(3) 0.0444(16) 0.985(2) 0.274(12) Uani 0.50 1 d PDU A 1
C120 C 1.281(2) 0.0148(19) 1.0057(16) 0.275(15) Uani 0.50 1 d PDU A 1
C220 C 1.2328(17) 0.0546(14) 1.0458(14) 0.181(18) Uani 0.50 1 d P A 2
C219 C 1.200(3) 0.056(2) 1.0050(16) 0.29(4) Uani 0.50 1 d P A 2
O4W O 1.2939(16) -0.0550(7) 1.0174(7) 0.177(11) Uani 0.50 1 d P B 2
B1 B 0.7776(6) 0.1252(3) 1.1295(3) 0.060(2) Uani 1 1 d . . .
B2 B 0.3862(8) 0.0218(6) 0.8760(6) 0.104(5) Uani 1 1 d . . .
B3 B 0.3971(8) 0.0192(5) 0.6299(8) 0.119(6) Uani 1 1 d . . .
B4 B 0.7914(6) 0.1287(3) 0.3827(3) 0.062(3) Uani 1 1 d . . .
B5 B 1.5505(8) 0.2275(5) 0.6274(6) 0.096(4) Uani 1 1 d . . .
B6 B 1.5332(6) 0.2234(4) 0.8840(5) 0.080(3) Uani 1 1 d . . .
B7 B 1.0617(5) -0.0898(3) 0.5824(3) 0.059(2) Uani 1 1 d . . .
B8 B 0.9493(8) 0.4149(5) 0.7248(5) 0.088(3) Uani 1 1 d . . .
F1 F 0.8020(3) 0.08966(17) 1.09944(15) 0.0779(15) Uani 1 1 d . . .
F2 F 0.7276(3) 0.1538(2) 1.10506(17) 0.0857(15) Uani 1 1 d . . .
F3 F 0.8348(3) 0.15626(17) 1.14272(19) 0.0762(13) Uani 1 1 d . . .
F4 F 0.7458(3) 0.10478(19) 1.16623(16) 0.0854(16) Uani 1 1 d . . .
F5 F 0.4367(3) -0.0126(2) 0.8715(2) 0.0957(18) Uani 1 1 d . . .
F6 F 0.4122(3) 0.0642(2) 0.8616(4) 0.151(4) Uani 1 1 d . . .
F7 F 0.3294(4) 0.0107(3) 0.8464(6) 0.211(6) Uani 1 1 d . . .
F8 F 0.3541(9) 0.0276(5) 0.9118(5) 0.280(9) Uani 1 1 d . . .
F9 F 0.4535(4) -0.0159(2) 0.6325(3) 0.125(2) Uani 1 1 d . . .
F10 F 0.4262(3) 0.0609(2) 0.6481(4) 0.161(4) Uani 1 1 d . . .
F11 F 0.3729(11) 0.0271(6) 0.5899(4) 0.305(10) Uani 1 1 d . . .
F12 F 0.3414(4) 0.0059(4) 0.6508(5) 0.209(6) Uani 1 1 d . . .
F13 F 0.8178(3) 0.09257(17) 0.41138(16) 0.0840(16) Uani 1 1 d . . .
F14 F 0.7445(3) 0.1589(2) 0.40763(18) 0.0869(16) Uani 1 1 d . . .
F15 F 0.8457(3) 0.15692(19) 0.36592(18) 0.0833(15) Uani 1 1 d . . .
F16 F 0.7526(3) 0.1073(2) 0.34712(18) 0.0908(16) Uani 1 1 d . . .
F17 F 1.5181(4) 0.1857(3) 0.6123(5) 0.218(6) Uani 1 1 d . . .
F18 F 1.4929(2) 0.25956(17) 0.6404(2) 0.0817(15) Uani 1 1 d . . .
F19 F 1.5897(3) 0.2130(2) 0.6641(2) 0.102(2) Uani 1 1 d . . .
F20 F 1.5922(3) 0.2505(3) 0.59898(19) 0.122(3) Uani 1 1 d . . .
F21 F 1.4969(4) 0.1839(3) 0.8983(4) 0.163(4) Uani 1 1 d . . .
F22 F 1.4812(3) 0.2563(2) 0.8659(2) 0.0981(18) Uani 1 1 d . . .
F23 F 1.5753(3) 0.2102(2) 0.8462(2) 0.0984(18) Uani 1 1 d . . .
F24 F 1.5759(3) 0.2470(3) 0.91409(19) 0.113(2) Uani 1 1 d . . .
F25 F 1.0535(3) -0.07731(17) 0.62651(17) 0.0746(13) Uani 1 1 d . . .
F26 F 1.0590(4) -0.05028(19) 0.5547(2) 0.104(2) Uani 1 1 d . . .
F27 F 1.0079(4) -0.1226(2) 0.56920(19) 0.1023(19) Uani 1 1 d . . .
F28 F 1.1271(4) -0.1141(3) 0.5778(2) 0.117(2) Uani 1 1 d . . .
F29 F 0.9239(4) 0.3701(2) 0.7322(3) 0.144(3) Uani 1 1 d . . .
F30 F 0.9489(7) 0.4277(4) 0.6797(4) 0.209(5) Uani 1 1 d . . .
F31 F 0.9142(5) 0.4493(2) 0.7468(4) 0.202(5) Uani 1 1 d . . .
F32 F 1.0240(4) 0.4126(2) 0.7355(3) 0.118(2) Uani 1 1 d . . .
Fe1 Fe 0.79620(5) 0.11878(3) 0.64951(3) 0.0382(2) Uani 1 1 d . . .
Fe2 Fe 1.11197(5) 0.18651(3) 0.85272(3) 0.0375(2) Uani 1 1 d . . .
Fe3 Fe 0.78325(5) 0.11720(3) 0.86233(3) 0.0389(2) Uani 1 1 d . . .
Fe4 Fe 1.12649(5) 0.18391(3) 0.63657(3) 0.0399(2) Uani 1 1 d . . .
N1 N 0.7815(4) 0.1256(3) 0.5024(2) 0.072(2) Uani 1 1 d . . .
H1A H 0.7835 0.1154 0.4741 0.086 Uiso 1 1 calc R . .
N2 N 0.7885(3) 0.1255(2) 0.57694(18) 0.0448(13) Uani 1 1 d . . .
N3 N 0.7634(3) 0.19391(18) 0.63732(18) 0.0364(12) Uani 1 1 d . . .
N4 N 0.7519(3) 0.22421(19) 0.67449(17) 0.0394(13) Uani 1 1 d . . .
N5 N 0.7801(3) 0.1547(2) 0.71529(18) 0.0431(13) Uani 1 1 d . . .
N6 N 0.7726(3) 0.15301(18) 0.79630(18) 0.0363(12) Uani 1 1 d . . .
N7 N 0.7388(3) 0.2223(2) 0.83791(19) 0.0431(13) Uani 1 1 d . . .
N8 N 0.7475(3) 0.19146(19) 0.87410(18) 0.0387(12) Uani 1 1 d . . .
N9 N 0.7729(3) 0.1225(2) 0.93443(19) 0.0456(14) Uani 1 1 d . . .
N10 N 0.7629(4) 0.1238(3) 1.0083(2) 0.0633(17) Uani 1 1 d . . .
H10 H 0.7630 0.1134 1.0366 0.076 Uiso 1 1 calc R . .
N11 N 0.5772(4) 0.0589(3) 0.6553(3) 0.079(2) Uani 1 1 d . . .
H111 H 0.5297 0.0581 0.6570 0.095 Uiso 1 1 calc R . .
N12 N 0.6880(3) 0.0870(2) 0.6535(2) 0.0449(13) Uani 1 1 d . . .
N13 N 0.8130(3) 0.04106(19) 0.6446(2) 0.0420(13) Uani 1 1 d . . .
N14 N 0.8827(3) 0.02265(18) 0.6419(2) 0.0462(14) Uani 1 1 d . . .
N15 N 0.9152(3) 0.10523(17) 0.64506(17) 0.0353(11) Uani 1 1 d . . .
N16 N 1.0380(3) 0.12904(18) 0.63892(17) 0.0379(12) Uani 1 1 d . . .
N17 N 1.1301(3) 0.07198(19) 0.6327(2) 0.0497(15) Uani 1 1 d . . .
N18 N 1.1739(3) 0.1117(2) 0.6345(2) 0.0441(13) Uani 1 1 d . . .
N19 N 1.2400(3) 0.1967(2) 0.6371(2) 0.0444(13) Uani 1 1 d . . .
N20 N 1.3561(3) 0.2148(2) 0.6368(2) 0.0580(16) Uani 1 1 d . . .
H20A H 1.3960 0.2323 0.6367 0.070 Uiso 1 1 calc R . .
N21 N 1.1250(4) 0.1948(3) 0.4895(2) 0.0691(19) Uani 1 1 d . . .
H21A H 1.1293 0.1848 0.4612 0.083 Uiso 1 1 calc R . .
N22 N 1.1248(3) 0.1909(2) 0.5631(2) 0.0492(14) Uani 1 1 d . . .
N23 N 1.1021(3) 0.2606(2) 0.62464(19) 0.0437(13) Uani 1 1 d . . .
N24 N 1.0926(3) 0.29122(18) 0.66098(19) 0.0423(13) Uani 1 1 d . . .
N25 N 1.1134(3) 0.22025(18) 0.70284(18) 0.0383(12) Uani 1 1 d . . .
N26 N 1.1052(3) 0.22067(18) 0.78459(18) 0.0367(12) Uani 1 1 d . . .
N27 N 1.0810(3) 0.2929(2) 0.82379(18) 0.0422(13) Uani 1 1 d . . .
N28 N 1.0868(3) 0.26291(17) 0.86084(18) 0.0349(11) Uani 1 1 d . . .
N29 N 1.1037(3) 0.1966(2) 0.92512(18) 0.0442(13) Uani 1 1 d . . .
N30 N 1.0984(4) 0.2041(3) 0.9997(2) 0.0630(18) Uani 1 1 d . . .
H30 H 1.1006 0.1962 1.0287 0.076 Uiso 1 1 calc R . .
N31 N 0.5680(3) 0.0553(3) 0.8572(3) 0.075(2) Uani 1 1 d . . .
H31A H 0.5207 0.0543 0.8545 0.090 Uiso 1 1 calc R . .
N32 N 0.6751(3) 0.0852(2) 0.8594(2) 0.0515(14) Uani 1 1 d . . .
N33 N 0.8020(3) 0.03971(18) 0.86721(19) 0.0407(12) Uani 1 1 d . . .
N34 N 0.8723(3) 0.02304(19) 0.8705(2) 0.0468(14) Uani 1 1 d . . .
N35 N 0.9020(3) 0.10517(18) 0.86157(18) 0.0398(12) Uani 1 1 d . . .
N36 N 1.0249(3) 0.13064(17) 0.85442(17) 0.0388(12) Uani 1 1 d . . .
N37 N 1.1180(3) 0.07362(18) 0.8580(2) 0.0430(13) Uani 1 1 d . . .
N38 N 1.1626(3) 0.11505(18) 0.8559(2) 0.0418(12) Uani 1 1 d . . .
N39 N 1.2264(3) 0.2009(2) 0.8548(2) 0.0463(13) Uani 1 1 d . . .
N40 N 1.3408(3) 0.2208(2) 0.8571(2) 0.0577(16) Uani 1 1 d . . .
H40A H 1.3799 0.2392 0.8570 0.069 Uiso 1 1 calc R . .
N51 N 0.9720(6) 0.1060(5) 0.5317(4) 0.131(4) Uani 1 1 d . . .
N53 N 1.2804(8) 0.2092(4) 0.9973(6) 0.155(6) Uani 1 1 d . . .
N54 N 0.5494(14) -0.0347(11) 0.7593(8) 0.276(14) Uani 1 1 d D . .
N55 N 1.2740(7) 0.2640(5) 0.7477(4) 0.137(4) Uani 1 1 d . . .
N56 N 0.8547(6) -0.0162(5) 0.5202(6) 0.166(6) Uani 1 1 d . . .
N58 N 0.9483(8) 0.1305(6) 0.9766(5) 0.149(4) Uani 1 1 d U . .
N59 N 1.4574(16) 0.2126(8) 0.7518(12) 0.38(2) Uani 1 1 d D . .
N60 N 1.1696(16) 0.0594(7) 0.9667(6) 0.268(11) Uani 1 1 d DU . .
C103 C 1.0635(10) 0.1360(6) 1.1186(5) 0.082(6) Uani 0.50 1 d PD C 1
C104 C 1.0191(13) 0.1300(8) 1.1617(7) 0.111(9) Uani 0.50 1 d PD C 1
H10J H 1.0380 0.1518 1.1853 0.166 Uiso 0.50 1 calc PR C 1
H10K H 1.0221 0.0959 1.1721 0.166 Uiso 0.50 1 calc PR C 1
H10L H 0.9686 0.1383 1.1554 0.166 Uiso 0.50 1 calc PR C 1
N52 N 1.0981(13) 0.1440(7) 1.0874(6) 0.111(8) Uani 0.50 1 d PD C 1
C121 C 0.4508(11) -0.1310(8) 0.8684(6) 0.119(6) Uani 0.50 1 d PDU D 1
C122 C 0.3939(13) -0.1410(8) 0.9048(7) 0.115(7) Uani 0.50 1 d PDU D 1
H12J H 0.3462 -0.1316 0.8934 0.172 Uiso 0.50 1 calc PR D 1
H12K H 0.4052 -0.1219 0.9321 0.172 Uiso 0.50 1 calc PR D 1
H12L H 0.3939 -0.1760 0.9123 0.172 Uiso 0.50 1 calc PR D 1
N61 N 0.4800(10) -0.1271(6) 0.8341(6) 0.110(6) Uani 0.50 1 d PDU D 1
O5W O 1.2857(17) 0.0900(12) 1.1905(10) 0.211(11) Uiso 0.50 1 d P E 1
C203 C 1.1787(10) 0.1199(7) 1.0971(7) 0.108(9) Uani 0.50 1 d PD F 2
C204 C 1.2315(12) 0.0946(7) 1.1292(9) 0.105(8) Uani 0.50 1 d PD F 2
H20B H 1.2673 0.0764 1.1114 0.157 Uiso 0.50 1 calc PR F 2
H20C H 1.2051 0.0719 1.1489 0.157 Uiso 0.50 1 calc PR F 2
H20D H 1.2560 0.1192 1.1479 0.157 Uiso 0.50 1 calc PR F 2
N52A N 1.1480(14) 0.1440(10) 1.0719(6) 0.129(10) Uani 0.50 1 d PD F 2
C221 C 0.2780(13) -0.1153(7) 0.8861(7) 0.104(6) Uani 0.50 1 d PDU G 2
C222 C 0.2332(13) -0.0887(5) 0.8507(8) 0.109(7) Uani 0.50 1 d PDU G 2
H22A H 0.1900 -0.0749 0.8650 0.164 Uiso 0.50 1 calc PR G 2
H22B H 0.2188 -0.1118 0.8268 0.164 Uiso 0.50 1 calc PR G 2
H22C H 0.2619 -0.0623 0.8373 0.164 Uiso 0.50 1 calc PR G 2
N61A N 0.3133(13) -0.1346(7) 0.9122(6) 0.117(6) Uani 0.50 1 d PDU G 2
O3W O 1.0653(18) 0.1673(12) 1.2707(10) 0.224(12) Uiso 0.50 1 d P H 2
C128 C 0.8940(17) -0.0906(7) 1.0355(8) 0.252(10) Uani 1 1 d DU . .
C127 C 0.8729(15) -0.0455(6) 1.0075(8) 0.261(9) Uani 1 1 d DU . .
N64 N 0.8709(13) -0.0068(6) 0.9918(6) 0.271(9) Uani 1 1 d DU . .
O1W O 0.7405(14) 0.3548(4) 0.7604(4) 0.306(12) Uani 1 1 d . . .
C126 C 0.9255(10) 0.2166(11) 0.4640(6) 0.41(2) Uani 1 1 d DU . .
C125 C 0.8692(13) 0.2556(10) 0.4754(9) 0.44(2) Uani 1 1 d DU . .
N63 N 0.8192(11) 0.2772(10) 0.4867(9) 0.46(2) Uani 1 1 d DU . .
O2W O 1.3751(19) 0.1037(12) 0.4962(11) 0.425(16) Uiso 1 1 d . . .

loop_
_atom_site_aniso_label
_atom_site_aniso_U_11
_atom_site_aniso_U_22
_atom_site_aniso_U_33
_atom_site_aniso_U_23
_atom_site_aniso_U_13
_atom_site_aniso_U_12
C1 0.060(5) 0.061(5) 0.057(5) 0.000(4) -0.003(4) 0.020(4)
C2 0.081(6) 0.057(5) 0.059(5) -0.006(4) 0.002(4) 0.013(4)
C3 0.048(4) 0.043(4) 0.054(4) 0.004(3) 0.002(3) -0.001(3)
C4 0.039(4) 0.037(4) 0.056(4) 0.005(3) -0.006(3) 0.004(3)
C5 0.059(5) 0.021(3) 0.066(4) 0.004(3) -0.004(4) 0.004(3)
C6 0.027(3) 0.031(3) 0.053(4) -0.004(3) -0.003(3) -0.002(3)
C7 0.032(3) 0.029(3) 0.065(4) 0.000(3) 0.004(3) 0.009(3)
C8 0.017(3) 0.031(3) 0.057(4) -0.002(3) 0.002(3) 0.002(2)
C9 0.030(3) 0.029(3) 0.046(4) 0.000(3) -0.007(3) -0.001(2)
C10 0.055(4) 0.030(3) 0.050(4) -0.005(3) -0.006(3) 0.003(3)
C11 0.048(4) 0.029(3) 0.066(4) 0.004(3) 0.003(3) -0.004(3)
C12 0.099(7) 0.033(4) 0.073(5) -0.002(4) -0.020(5) -0.010(4)
C13 0.104(8) 0.042(4) 0.077(5) 0.003(4) -0.011(5) 0.022(5)
C14 0.070(6) 0.046(4) 0.089(6) -0.005(4) -0.007(5) 0.019(4)
C15 0.051(5) 0.038(3) 0.066(4) -0.005(3) -0.011(4) 0.010(3)
C16 0.067(5) 0.033(4) 0.072(5) -0.002(3) 0.014(4) 0.016(4)
C17 0.038(4) 0.039(4) 0.059(4) -0.010(3) -0.008(3) 0.007(3)
C18 0.047(4) 0.042(4) 0.048(4) 0.000(3) 0.002(3) 0.004(3)
C19 0.066(5) 0.052(5) 0.056(5) 0.004(4) 0.004(4) -0.004(4)
C20 0.062(5) 0.040(4) 0.060(5) 0.013(4) -0.004(4) -0.010(4)
C21 0.036(4) 0.048(4) 0.092(6) 0.009(4) 0.010(4) 0.004(3)
C22 0.054(5) 0.046(4) 0.098(6) 0.002(4) 0.004(5) -0.014(4)
C23 0.036(4) 0.042(4) 0.056(4) 0.001(3) 0.003(3) -0.003(3)
C24 0.041(4) 0.033(4) 0.076(5) -0.004(3) -0.002(4) 0.000(3)
C25 0.044(4) 0.031(4) 0.135(8) -0.023(4) 0.018(5) -0.007(3)
C26 0.037(4) 0.038(4) 0.058(4) -0.005(3) -0.001(3) -0.002(3)
C27 0.034(4) 0.021(3) 0.076(5) -0.003(3) 0.011(3) 0.006(3)
C28 0.030(3) 0.033(4) 0.068(4) -0.013(3) -0.003(3) 0.003(3)
C29 0.035(3) 0.026(3) 0.055(4) -0.002(3) -0.010(3) 0.008(3)
C30 0.026(3) 0.034(3) 0.055(4) -0.001(3) -0.003(3) -0.005(2)
C31 0.040(4) 0.040(4) 0.074(5) 0.011(3) -0.003(3) -0.001(3)
C32 0.051(5) 0.044(5) 0.102(7) 0.034(5) -0.003(4) -0.003(4)
C33 0.040(4) 0.034(4) 0.150(9) -0.005(6) -0.009(5) -0.003(3)
C34 0.065(6) 0.047(5) 0.099(7) -0.024(5) -0.015(5) 0.003(4)
C35 0.040(4) 0.036(4) 0.064(4) -0.008(3) -0.015(3) 0.007(3)
C36 0.043(4) 0.032(4) 0.120(7) -0.017(4) 0.007(4) -0.002(3)
C37 0.040(4) 0.038(4) 0.093(6) -0.010(4) 0.006(4) -0.004(3)
C38 0.037(4) 0.039(4) 0.069(5) -0.008(3) 0.000(3) -0.007(3)
C39 0.050(5) 0.057(5) 0.099(6) -0.007(5) 0.011(5) -0.005(4)
C40 0.046(4) 0.043(4) 0.062(4) 0.008(3) -0.002(4) -0.010(3)
C41 0.062(5) 0.055(5) 0.062(5) -0.005(4) 0.003(4) -0.018(4)
C42 0.075(6) 0.092(7) 0.049(5) 0.007(4) -0.001(4) -0.034(5)
C43 0.049(5) 0.053(5) 0.068(5) 0.001(4) 0.007(4) -0.015(4)
C44 0.046(5) 0.039(4) 0.073(5) 0.006(4) 0.002(4) -0.006(3)
C45 0.076(5) 0.026(3) 0.064(5) 0.002(3) -0.001(4) 0.005(3)
C46 0.024(3) 0.033(3) 0.068(4) 0.005(3) 0.001(3) -0.006(3)
C47 0.037(4) 0.023(3) 0.065(4) -0.006(3) -0.004(3) 0.002(2)
C48 0.029(3) 0.021(3) 0.054(4) 0.001(3) 0.005(3) -0.004(2)
C49 0.027(3) 0.026(3) 0.048(4) -0.002(3) -0.007(3) -0.003(2)
C50 0.066(5) 0.027(3) 0.044(4) -0.002(3) -0.010(3) 0.004(3)
C51 0.060(5) 0.050(4) 0.086(5) -0.004(4) 0.001(5) 0.021(4)
C52 0.118(9) 0.070(6) 0.111(8) -0.025(6) -0.024(7) 0.059(6)
C53 0.177(13) 0.033(4) 0.114(8) -0.022(5) -0.038(9) 0.043(6)
C54 0.170(12) 0.026(4) 0.082(6) 0.009(4) -0.037(8) -0.004(5)
C55 0.089(6) 0.036(3) 0.056(4) -0.008(3) -0.017(4) 0.002(4)
C56 0.068(5) 0.027(3) 0.065(5) -0.008(3) -0.002(4) 0.004(3)
C57 0.035(4) 0.048(4) 0.068(5) -0.006(4) -0.007(3) -0.002(3)
C58 0.037(4) 0.046(4) 0.047(4) -0.006(3) 0.003(3) -0.002(3)
C59 0.066(5) 0.045(4) 0.069(5) -0.009(4) -0.007(4) -0.014(4)
C60 0.065(5) 0.044(4) 0.058(5) -0.002(4) -0.001(4) -0.012(4)
C61 0.031(4) 0.054(4) 0.079(5) 0.003(4) -0.007(4) 0.002(3)
C62 0.048(5) 0.042(4) 0.093(6) 0.001(4) 0.000(4) -0.005(3)
C63 0.042(4) 0.025(3) 0.068(4) -0.004(3) 0.001(3) -0.007(3)
C64 0.043(4) 0.037(4) 0.062(4) -0.002(3) -0.002(3) -0.010(3)
C65 0.053(5) 0.026(4) 0.107(6) 0.007(4) -0.008(4) -0.005(3)
C66 0.043(4) 0.022(3) 0.053(4) 0.003(3) -0.013(3) -0.004(3)
C67 0.026(3) 0.026(3) 0.090(5) 0.013(3) -0.011(3) -0.003(2)
C68 0.036(4) 0.042(4) 0.056(4) 0.002(3) -0.011(3) 0.008(3)
C69 0.035(4) 0.033(3) 0.047(4) 0.001(3) -0.017(3) 0.000(3)
C70 0.019(3) 0.029(3) 0.061(4) -0.005(3) 0.007(3) -0.005(2)
C71 0.038(4) 0.041(4) 0.080(5) -0.006(4) 0.004(4) -0.001(3)
C72 0.042(5) 0.046(5) 0.116(7) -0.035(5) 0.005(5) -0.001(4)
C73 0.037(4) 0.033(4) 0.133(8) -0.002(5) -0.005(5) 0.004(3)
C74 0.046(5) 0.043(5) 0.113(7) 0.030(5) -0.010(5) -0.002(4)
C75 0.039(4) 0.044(4) 0.077(5) 0.014(4) -0.001(4) -0.001(3)
C76 0.041(4) 0.032(4) 0.131(7) 0.009(4) -0.013(5) 0.011(3)
C77 0.035(4) 0.040(4) 0.077(5) 0.010(4) -0.005(3) 0.006(3)
C78 0.028(3) 0.042(4) 0.072(5) -0.001(3) -0.003(3) -0.003(3)
C79 0.041(4) 0.052(5) 0.070(5) -0.001(4) -0.006(4) 0.001(3)
C80 0.052(4) 0.043(4) 0.056(4) 0.004(3) 0.001(3) -0.007(3)
C101 0.121(12) 0.145(13) 0.111(10) -0.055(9) 0.034(8) -0.045(10)
C102 0.207(18) 0.125(12) 0.164(13) -0.055(10) 0.096(13) -0.009(12)
C105 0.115(11) 0.080(8) 0.125(9) 0.000(7) 0.000(8) 0.007(8)
C106 0.138(12) 0.179(14) 0.093(8) 0.040(8) 0.010(8) 0.077(11)
C107 1.00(12) 0.58(8) 0.064(14) 0.13(3) -0.13(4) -0.55(9)
C108 0.87(10) 0.87(10) 0.115(19) -0.06(4) -0.02(4) 0.73(9)
C109 0.101(8) 0.140(10) 0.047(5) 0.008(6) -0.002(5) -0.020(7)
C110 0.200(15) 0.140(11) 0.059(6) -0.004(7) 0.014(8) -0.058(10)
C111 0.082(8) 0.077(8) 0.133(10) -0.002(7) -0.027(7) -0.012(6)
C112 0.106(9) 0.115(10) 0.105(8) 0.004(7) 0.002(7) 0.022(8)
C115 0.100(9) 0.203(15) 0.115(10) 0.007(9) 0.006(8) -0.043(10)
C116 0.130(12) 0.292(19) 0.164(13) -0.028(13) 0.010(11) -0.045(14)
C117 0.107(14) 0.78(9) 0.096(12) 0.09(3) 0.003(11) 0.00(3)
C118 0.62(6) 0.29(3) 0.048(9) -0.030(13) 0.06(2) 0.02(4)
C119 0.45(4) 0.210(19) 0.160(17) -0.021(14) -0.076(17) 0.13(2)
C120 0.44(4) 0.23(3) 0.16(2) -0.03(2) -0.07(2) 0.09(3)
C220 0.10(2) 0.20(3) 0.24(4) 0.13(3) -0.10(2) -0.03(2)
C219 0.32(6) 0.30(6) 0.24(5) 0.22(5) -0.17(5) -0.25(5)
O4W 0.27(3) 0.104(14) 0.155(16) -0.013(12) -0.041(18) 0.100(17)
B1 0.081(7) 0.040(5) 0.060(5) 0.001(4) 0.007(5) 0.005(5)
B2 0.074(9) 0.091(10) 0.146(13) 0.018(9) 0.047(9) 0.009(8)
B3 0.074(9) 0.054(7) 0.23(2) 0.005(9) -0.068(11) 0.014(7)
B4 0.082(7) 0.043(5) 0.060(5) -0.005(4) 0.003(5) -0.014(5)
B5 0.079(9) 0.070(8) 0.140(12) -0.035(8) -0.013(9) -0.001(7)
B6 0.046(6) 0.051(6) 0.143(11) 0.002(6) -0.002(7) -0.003(5)
B7 0.053(6) 0.046(5) 0.079(7) 0.007(5) 0.006(5) -0.017(4)
B8 0.082(9) 0.066(8) 0.117(10) 0.006(6) 0.006(7) 0.013(6)
F1 0.116(4) 0.048(3) 0.070(3) -0.004(2) 0.016(3) 0.010(3)
F2 0.089(4) 0.079(4) 0.089(3) 0.005(3) -0.016(3) 0.008(3)
F3 0.063(3) 0.056(3) 0.110(4) -0.004(3) -0.004(3) -0.007(2)
F4 0.116(4) 0.073(3) 0.068(3) -0.005(2) 0.016(3) -0.026(3)
F5 0.059(3) 0.071(3) 0.157(5) 0.010(3) 0.007(3) 0.026(3)
F6 0.061(4) 0.056(4) 0.338(12) 0.035(5) -0.011(6) 0.005(3)
F7 0.049(4) 0.099(6) 0.49(2) -0.015(9) -0.017(8) 0.001(4)
F8 0.345(19) 0.264(15) 0.231(12) 0.062(11) 0.175(14) 0.164(14)
F9 0.088(4) 0.072(4) 0.216(7) -0.007(4) -0.018(5) 0.030(3)
F10 0.058(4) 0.075(4) 0.352(13) -0.008(6) -0.041(6) 0.000(3)
F11 0.49(3) 0.274(16) 0.152(9) -0.017(9) -0.070(12) 0.238(18)
F12 0.060(5) 0.143(8) 0.425(19) 0.039(10) 0.007(8) -0.036(5)
F13 0.131(5) 0.046(3) 0.075(3) 0.005(2) -0.015(3) 0.018(3)
F14 0.095(4) 0.074(4) 0.092(3) 0.002(3) 0.015(3) 0.023(3)
F15 0.078(3) 0.076(3) 0.096(4) 0.004(3) 0.003(3) -0.018(3)
F16 0.110(4) 0.075(4) 0.088(3) 0.002(3) -0.012(3) -0.026(3)
F17 0.079(5) 0.107(6) 0.469(18) -0.103(9) -0.084(8) 0.024(4)
F18 0.045(3) 0.054(3) 0.147(5) 0.005(3) 0.005(3) -0.003(2)
F19 0.061(4) 0.109(5) 0.136(5) 0.056(4) -0.002(3) 0.006(3)
F20 0.066(4) 0.225(9) 0.077(4) 0.024(4) 0.011(3) -0.022(5)
F21 0.092(5) 0.136(7) 0.262(10) 0.088(7) 0.033(6) -0.001(5)
F22 0.049(3) 0.097(4) 0.148(5) -0.018(4) -0.004(3) -0.004(3)
F23 0.087(4) 0.093(4) 0.115(4) -0.035(3) -0.007(3) 0.012(3)
F24 0.077(4) 0.181(7) 0.080(3) -0.047(4) -0.011(3) 0.017(4)
F25 0.076(3) 0.060(3) 0.088(4) -0.017(2) 0.015(3) -0.007(2)
F26 0.147(6) 0.061(3) 0.103(4) 0.021(3) 0.005(4) -0.031(4)
F27 0.138(5) 0.073(4) 0.096(4) 0.011(3) -0.005(3) -0.052(4)
F28 0.105(5) 0.108(5) 0.138(5) -0.004(4) 0.043(4) 0.035(4)
F29 0.124(6) 0.054(3) 0.253(9) -0.009(4) 0.038(6) -0.008(3)
F30 0.206(11) 0.239(12) 0.181(9) 0.050(8) -0.005(8) 0.126(10)
F31 0.219(10) 0.049(3) 0.339(13) -0.011(6) 0.122(10) 0.037(5)
F32 0.109(5) 0.074(4) 0.170(6) -0.007(4) -0.019(4) 0.009(3)
Fe1 0.0332(5) 0.0265(4) 0.0550(5) -0.0028(4) -0.0021(4) 0.0013(4)
Fe2 0.0347(5) 0.0228(4) 0.0550(5) 0.0015(4) -0.0040(4) -0.0009(4)
Fe3 0.0337(5) 0.0290(5) 0.0538(5) 0.0021(4) -0.0008(4) -0.0002(4)
Fe4 0.0353(5) 0.0311(5) 0.0532(5) -0.0025(4) 0.0014(4) -0.0037(4)
N1 0.102(6) 0.054(4) 0.061(4) -0.010(3) 0.013(4) 0.007(4)
N2 0.046(3) 0.035(3) 0.053(3) -0.005(3) 0.003(3) -0.001(3)
N3 0.026(3) 0.032(3) 0.052(3) -0.002(2) -0.004(2) 0.002(2)
N4 0.041(3) 0.031(3) 0.047(3) 0.002(2) -0.006(2) 0.004(2)
N5 0.041(3) 0.033(3) 0.056(3) -0.001(2) -0.011(3) 0.005(2)
N6 0.024(3) 0.029(3) 0.057(3) -0.003(2) -0.001(2) -0.001(2)
N7 0.038(3) 0.035(3) 0.056(3) -0.004(3) 0.000(3) 0.004(2)
N8 0.034(3) 0.033(3) 0.050(3) 0.002(3) 0.002(2) 0.000(2)
N9 0.037(3) 0.037(3) 0.062(4) -0.003(3) 0.000(3) -0.001(3)
N10 0.066(5) 0.067(5) 0.057(4) 0.007(4) -0.002(3) 0.001(4)
N11 0.033(4) 0.061(5) 0.144(7) 0.004(5) -0.004(4) -0.002(3)
N12 0.036(3) 0.034(3) 0.065(4) 0.002(3) -0.006(3) 0.001(2)
N13 0.033(3) 0.030(3) 0.063(3) 0.000(3) -0.001(3) -0.008(2)
N14 0.036(3) 0.020(3) 0.083(4) -0.003(3) 0.012(3) -0.002(2)
N15 0.036(3) 0.022(3) 0.048(3) -0.002(2) 0.005(2) -0.005(2)
N16 0.036(3) 0.028(3) 0.050(3) -0.011(2) 0.001(2) 0.000(2)
N17 0.033(3) 0.031(3) 0.086(4) -0.012(3) 0.005(3) -0.002(2)
N18 0.029(3) 0.034(3) 0.069(4) -0.007(3) 0.003(3) 0.000(2)
N19 0.030(3) 0.039(3) 0.065(3) -0.004(3) -0.006(3) -0.004(2)
N20 0.031(3) 0.060(4) 0.082(4) 0.005(3) 0.005(3) -0.013(3)
N21 0.080(5) 0.078(5) 0.049(4) -0.007(4) 0.005(3) -0.020(4)
N22 0.036(3) 0.051(4) 0.060(4) -0.009(3) 0.000(3) -0.006(3)
N23 0.037(3) 0.045(3) 0.049(3) 0.001(3) -0.001(2) -0.007(3)
N24 0.048(3) 0.022(3) 0.057(3) 0.006(2) -0.005(3) 0.001(2)
N25 0.030(3) 0.028(3) 0.057(3) 0.005(2) -0.005(2) -0.003(2)
N26 0.027(3) 0.027(3) 0.056(3) 0.002(2) 0.000(2) 0.001(2)
N27 0.041(3) 0.035(3) 0.050(3) 0.006(3) -0.004(2) 0.001(2)
N28 0.033(3) 0.021(2) 0.051(3) 0.000(2) -0.003(2) -0.002(2)
N29 0.045(3) 0.039(3) 0.048(3) 0.013(2) -0.005(2) -0.001(3)
N30 0.056(4) 0.079(5) 0.054(4) 0.016(3) -0.005(3) -0.012(4)
N31 0.026(3) 0.061(4) 0.137(7) -0.008(4) 0.003(4) -0.008(3)
N32 0.041(3) 0.046(3) 0.068(4) 0.002(3) -0.010(3) -0.006(3)
N33 0.040(3) 0.023(3) 0.060(3) 0.007(2) 0.001(3) -0.002(2)
N34 0.033(3) 0.026(3) 0.082(4) 0.008(3) -0.001(3) 0.001(2)
N35 0.037(3) 0.024(3) 0.058(3) 0.008(2) -0.006(3) 0.000(2)
N36 0.047(3) 0.021(3) 0.048(3) 0.011(2) -0.006(3) -0.002(2)
N37 0.029(3) 0.030(3) 0.071(4) 0.007(3) 0.000(3) -0.001(2)
N38 0.031(3) 0.024(3) 0.071(4) 0.002(3) 0.001(3) -0.001(2)
N39 0.035(3) 0.038(3) 0.066(4) 0.000(3) -0.008(3) 0.003(2)
N40 0.036(3) 0.052(4) 0.086(4) 0.013(3) -0.011(3) -0.014(3)
N51 0.100(8) 0.163(12) 0.131(9) -0.048(8) 0.006(7) -0.029(8)
N53 0.135(11) 0.074(7) 0.256(16) -0.047(9) -0.023(10) 0.021(7)
N54 0.41(3) 0.27(2) 0.15(2) -0.018(17) 0.09(2) -0.17(2)
N55 0.158(11) 0.156(10) 0.096(7) 0.002(7) -0.010(7) -0.083(9)
N56 0.091(9) 0.094(8) 0.311(19) -0.089(10) -0.015(10) 0.009(7)
N58 0.118(9) 0.172(13) 0.156(11) 0.018(9) -0.014(9) 0.001(9)
N59 0.50(5) 0.158(17) 0.48(4) 0.06(2) -0.24(4) 0.06(2)
N60 0.45(4) 0.196(16) 0.161(14) -0.020(11) -0.078(15) 0.153(18)
C103 0.117(17) 0.041(9) 0.087(13) 0.018(9) -0.011(12) -0.026(10)
C104 0.13(2) 0.072(15) 0.128(18) 0.036(13) 0.053(16) 0.029(14)
N52 0.17(2) 0.075(12) 0.090(14) 0.060(10) 0.043(14) 0.021(13)
C121 0.134(16) 0.055(10) 0.167(16) 0.024(11) -0.003(13) 0.016(11)
C122 0.148(19) 0.067(12) 0.129(17) 0.029(11) -0.004(14) -0.011(13)
N61 0.113(13) 0.070(10) 0.149(14) 0.059(10) 0.074(11) 0.016(9)
C203 0.14(2) 0.088(17) 0.098(17) -0.024(14) 0.066(16) -0.045(17)
C204 0.095(17) 0.064(13) 0.15(2) 0.011(13) -0.032(15) 0.006(11)
N52A 0.15(2) 0.18(3) 0.052(12) 0.009(13) -0.022(13) -0.02(2)
C221 0.141(15) 0.043(9) 0.129(14) -0.011(9) -0.042(11) 0.005(10)
C222 0.142(16) 0.011(6) 0.176(17) -0.003(9) -0.031(14) -0.003(9)
N61A 0.177(18) 0.084(12) 0.089(12) 0.011(9) -0.016(12) 0.004(12)
C128 0.33(2) 0.186(18) 0.241(19) 0.037(15) 0.068(18) 0.011(19)
C127 0.39(2) 0.183(17) 0.212(16) 0.016(13) 0.037(16) 0.090(18)
N64 0.45(2) 0.169(14) 0.193(13) 0.063(11) 0.023(14) 0.188(15)
O1W 0.67(4) 0.116(8) 0.131(9) 0.032(7) -0.001(15) 0.008(15)
C126 0.117(15) 0.92(5) 0.188(15) 0.30(2) -0.095(15) -0.23(3)
C125 0.154(18) 0.91(5) 0.259(17) 0.31(2) -0.12(2) -0.28(3)
N63 0.18(2) 0.89(5) 0.30(2) 0.33(3) -0.14(2) -0.24(3)

loop_
_atom_type_symbol
_atom_type_description
_atom_type_scat_dispersion_real
_atom_type_scat_dispersion_imag
_atom_type_scat_source
C C 0.0033 0.0016 'International Tables Vol C Tables 4.2.6.8 and 6.1.1.4'
H H 0.0000 0.0000 'International Tables Vol C Tables 4.2.6.8 and 6.1.1.4'
B B 0.0013 0.0007 'International Tables Vol C Tables 4.2.6.8 and 6.1.1.4'
F F 0.0171 0.0103 'International Tables Vol C Tables 4.2.6.8 and 6.1.1.4'
Fe Fe 0.3463 0.8444 'International Tables Vol C Tables 4.2.6.8 and 6.1.1.4'
N N 0.0061 0.0033 'International Tables Vol C Tables 4.2.6.8 and 6.1.1.4'
O O 0.0106 0.0060 'International Tables Vol C Tables 4.2.6.8 and 6.1.1.4'

loop_
_geom_angle_atom_site_label_1
_geom_angle_atom_site_label_2
_geom_angle_atom_site_label_3
_geom_angle
N2 C1 N1 109.9(7)
N2 C1 H1 125.0
N1 C1 H1 125.0
C3 C2 N1 105.6(7)
C3 C2 H2 127.2
N1 C2 H2 127.2
C2 C3 N2 108.7(6)
C2 C3 C4 132.8(7)
N2 C3 C4 118.5(6)
N3 C4 C3 114.7(6)
N3 C4 H4 122.7
C3 C4 H4 122.7
N4 C5 H5A 109.5
N4 C5 H5B 109.5
H5A C5 H5B 109.5
N4 C5 H5C 109.5
H5A C5 H5C 109.5
H5B C5 H5C 109.5
N5 C6 N4 115.4(6)
N5 C6 C7 121.9(6)
N4 C6 C7 122.6(6)
C8 C7 C6 117.3(5)
C8 C7 H7 121.3
C6 C7 H7 121.3
C7 C8 N6 121.7(6)
C7 C8 N7 121.6(6)
N6 C8 N7 116.6(6)
N6 C9 N5 126.8(5)
N6 C9 C10 117.8(5)
N5 C9 C10 115.3(5)
C15 C10 C11 120.0(6)
C15 C10 C9 122.0(6)
C11 C10 C9 118.0(6)
C12 C11 C10 119.9(7)
C12 C11 H11 120.0
C10 C11 H11 120.0
C11 C12 C13 120.1(8)
C11 C12 H12 120.0
C13 C12 H12 120.0
C12 C13 C14 120.6(7)
C12 C13 H13 119.7
C14 C13 H13 119.7
C15 C14 C13 118.7(8)
C15 C14 H14 120.6
C13 C14 H14 120.6
C10 C15 C14 120.6(7)
C10 C15 H15 119.7
C14 C15 H15 119.7
N7 C16 H16A 109.5
N7 C16 H16B 109.5
H16A C16 H16B 109.5
N7 C16 H16C 109.5
H16A C16 H16C 109.5
H16B C16 H16C 109.5
N8 C17 C18 115.6(6)
N8 C17 H17 122.2
C18 C17 H17 122.2
C19 C18 N9 110.2(6)
C19 C18 C17 133.5(7)
N9 C18 C17 116.3(6)
C18 C19 N10 106.4(7)
C18 C19 H19 126.8
N10 C19 H19 126.8
N10 C20 N9 113.1(7)
N10 C20 H20 123.5
N9 C20 H20 123.5
N12 C21 N11 109.2(7)
N12 C21 H21 125.4
N11 C21 H21 125.4
N11 C22 C23 106.0(7)
N11 C22 H22 127.0
C23 C22 H22 127.0
C22 C23 N12 109.5(6)
C22 C23 C24 131.1(7)
N12 C23 C24 119.3(6)
N13 C24 C23 114.5(6)
N13 C24 H24 122.7
C23 C24 H24 122.7
N14 C25 H25A 109.5
N14 C25 H25B 109.5
H25A C25 H25B 109.5
N14 C25 H25C 109.5
H25A C25 H25C 109.5
H25B C25 H25C 109.5
N14 C26 C27 122.4(6)
N14 C26 N15 116.2(6)
C27 C26 N15 121.4(6)
C26 C27 C28 117.0(6)
C26 C27 H27 121.5
C28 C27 H27 121.5
N16 C28 N17 116.0(6)
N16 C28 C27 122.7(6)
N17 C28 C27 121.3(6)
N15 C29 N16 125.8(5)
N15 C29 C30 119.2(5)
N16 C29 C30 115.1(5)
C31 C30 C35 120.5(6)
C31 C30 C29 117.6(6)
C35 C30 C29 121.9(6)
C30 C31 C32 119.0(7)
C30 C31 H31 120.5
C32 C31 H31 120.5
C33 C32 C31 119.4(8)
C33 C32 H32 120.3
C31 C32 H32 120.3
C32 C33 C34 121.0(8)
C32 C33 H33 119.5
C34 C33 H33 119.5
C35 C34 C33 119.3(8)
C35 C34 H34 120.3
C33 C34 H34 120.3
C34 C35 C30 120.8(8)
C34 C35 H35 119.6
C30 C35 H35 119.6
N17 C36 H36A 109.5
N17 C36 H36B 109.5
H36A C36 H36B 109.5
N17 C36 H36C 109.5
H36A C36 H36C 109.5
H36B C36 H36C 109.5
N18 C37 C38 115.3(7)
N18 C37 H37 122.3
C38 C37 H37 122.3
C39 C38 N19 111.1(6)
C39 C38 C37 131.4(7)
N19 C38 C37 117.5(6)
N20 C39 C38 104.7(7)
N20 C39 H39 127.7
C38 C39 H39 127.7
N19 C40 N20 110.4(6)
N19 C40 H40 124.8
N20 C40 H40 124.8
N22 C41 N21 111.9(8)
N22 C41 H41 124.0
N21 C41 H41 124.0
C43 C42 N21 102.4(8)
C43 C42 H42 128.8
N21 C42 H42 128.8
C42 C43 N22 111.0(7)
C42 C43 C44 131.2(8)
N22 C43 C44 117.8(7)
N23 C44 C43 116.1(7)
N23 C44 H44 122.0
C43 C44 H44 122.0
N24 C45 H45A 109.5
N24 C45 H45B 109.5
H45A C45 H45B 109.5
N24 C45 H45C 109.5
H45A C45 H45C 109.5
H45B C45 H45C 109.5
N24 C46 N25 116.5(6)
N24 C46 C47 122.7(6)
N25 C46 C47 120.8(6)
C48 C47 C46 119.4(5)
C48 C47 H47 120.3
C46 C47 H47 120.3
N27 C48 C47 122.1(5)
N27 C48 N26 116.5(5)
C47 C48 N26 121.3(6)
N26 C49 N25 128.2(5)
N26 C49 C50 116.1(5)
N25 C49 C50 115.7(5)
C55 C50 C51 121.8(6)
C55 C50 C49 121.0(6)
C51 C50 C49 117.2(6)
C50 C51 C52 120.1(9)
C50 C51 H51 119.9
C52 C51 H51 119.9
C51 C52 C53 116.6(10)
C51 C52 H52 121.7
C53 C52 H52 121.7
C54 C53 C52 122.1(8)
C54 C53 H53 119.0
C52 C53 H53 119.0
C53 C54 C55 119.5(9)
C53 C54 H54 120.2
C55 C54 H54 120.2
C50 C55 C54 119.8(9)
C50 C55 H55 120.1
C54 C55 H55 120.1
N27 C56 H56A 109.5
N27 C56 H56B 109.5
H56A C56 H56B 109.5
N27 C56 H56C 109.5
H56A C56 H56C 109.5
H56B C56 H56C 109.5
N28 C57 C58 115.3(6)
N28 C57 H57 122.4
C58 C57 H57 122.4
C59 C58 N29 109.7(6)
C59 C58 C57 133.3(7)
N29 C58 C57 117.0(6)
C58 C59 N30 107.0(7)
C58 C59 H59 126.5
N30 C59 H59 126.5
N29 C60 N30 112.0(7)
N29 C60 H60 124.0
N30 C60 H60 124.0
N32 C61 N31 111.5(7)
N32 C61 H61 124.3
N31 C61 H61 124.3
C63 C62 N31 106.0(7)
C63 C62 H62 127.0
N31 C62 H62 127.0
C62 C63 C64 133.6(6)
C62 C63 N32 107.6(6)
C64 C63 N32 118.7(6)
N33 C64 C63 117.4(6)
N33 C64 H64 121.3
C63 C64 H64 121.3
N34 C65 H65A 109.5
N34 C65 H65B 109.5
H65A C65 H65B 109.5
N34 C65 H65C 109.5
H65A C65 H65C 109.5
H65B C65 H65C 109.5
N34 C66 C67 123.1(6)
N34 C66 N35 115.9(6)
C67 C66 N35 121.0(6)
C66 C67 C68 120.6(6)
C66 C67 H67 119.7
C68 C67 H67 119.7
N37 C68 N36 118.8(6)
N37 C68 C67 123.4(6)
N36 C68 C67 117.8(6)
N36 C69 N35 126.2(6)
N36 C69 C70 115.9(5)
N35 C69 C70 117.9(5)
C71 C70 C75 120.4(6)
C71 C70 C69 119.9(6)
C75 C70 C69 119.7(6)
C70 C71 C72 120.0(8)
C70 C71 H71 120.0
C72 C71 H71 120.0
C71 C72 C73 120.0(8)
C71 C72 H72 120.0
C73 C72 H72 120.0
C74 C73 C72 120.1(7)
C74 C73 H73 119.9
C72 C73 H73 119.9
C73 C74 C75 120.8(8)
C73 C74 H74 119.6
C75 C74 H74 119.6
C70 C75 C74 118.6(8)
C70 C75 H75 120.7
C74 C75 H75 120.7
N37 C76 H76A 109.5
N37 C76 H76B 109.5
H76A C76 H76B 109.5
N37 C76 H76C 109.5
H76A C76 H76C 109.5
H76B C76 H76C 109.5
N38 C77 C78 115.4(6)
N38 C77 H77 122.3
C78 C77 H77 122.3
C79 C78 C77 134.6(7)
C79 C78 N39 107.5(6)
C77 C78 N39 117.7(6)
C78 C79 N40 107.3(6)
C78 C79 H79 126.4
N40 C79 H79 126.4
N39 C80 N40 112.1(6)
N39 C80 H80 124.0
N40 C80 H80 124.0
N51 C101 C102 175(2)
C101 C102 H10A 109.5
C101 C102 H10B 109.5
H10A C102 H10B 109.5
C101 C102 H10C 109.5
H10A C102 H10C 109.5
H10B C102 H10C 109.5
N53 C105 C106 174.8(16)
C105 C106 H10D 109.5
C105 C106 H10E 109.5
H10D C106 H10E 109.5
C105 C106 H10F 109.5
H10D C106 H10F 109.5
H10E C106 H10F 109.5
N54 C107 C108 171(3)
N55 C109 C110 179.0(14)
C109 C110 H11A 109.5
C109 C110 H11B 109.5
H11A C110 H11B 109.5
C109 C110 H11C 109.5
H11A C110 H11C 109.5
H11B C110 H11C 109.5
N56 C111 C112 176.5(16)
C111 C112 H11D 109.5
C111 C112 H11E 109.5
H11D C112 H11E 109.5
C111 C112 H11F 109.5
H11D C112 H11F 109.5
H11E C112 H11F 109.5
N58 C115 C116 171(2)
N59 C117 C118 162(2)
N60 C119 C120 169(4)
N60 C219 C220 177(5)
F4 B1 F1 111.2(7)
F4 B1 F3 110.7(7)
F1 B1 F3 110.6(8)
F4 B1 F2 110.5(8)
F1 B1 F2 106.0(7)
F3 B1 F2 107.6(7)
F8 B2 F6 110.0(15)
F8 B2 F5 121.2(15)
F6 B2 F5 109.2(10)
F8 B2 F7 101.6(14)
F6 B2 F7 105.3(13)
F5 B2 F7 108.2(13)
F12 B3 F11 102.3(15)
F12 B3 F10 111.8(17)
F11 B3 F10 111.0(15)
F12 B3 F9 112.5(13)
F11 B3 F9 115.0(17)
F10 B3 F9 104.5(10)
F15 B4 F13 111.3(9)
F15 B4 F16 110.1(7)
F13 B4 F16 109.9(7)
F15 B4 F14 108.3(7)
F13 B4 F14 108.6(7)
F16 B4 F14 108.6(8)
F20 B5 F17 117.0(13)
F20 B5 F19 109.7(11)
F17 B5 F19 104.5(12)
F20 B5 F18 108.6(11)
F17 B5 F18 105.6(10)
F19 B5 F18 111.3(11)
F21 B6 F24 118.2(12)
F21 B6 F23 108.6(10)
F24 B6 F23 108.5(8)
F21 B6 F22 106.6(8)
F24 B6 F22 110.1(9)
F23 B6 F22 103.9(10)
F25 B7 F26 112.0(8)
F25 B7 F28 108.2(8)
F26 B7 F28 110.8(8)
F25 B7 F27 110.4(7)
F26 B7 F27 108.5(8)
F28 B7 F27 106.8(8)
F31 B8 F29 113.7(11)
F31 B8 F30 107.1(11)
F29 B8 F30 113.0(13)
F31 B8 F32 113.7(12)
F29 B8 F32 105.5(10)
F30 B8 F32 103.4(11)
N13 Fe1 N2 91.5(2)
N13 Fe1 N3 164.3(2)
N2 Fe1 N3 74.7(2)
N13 Fe1 N12 75.2(2)
N2 Fe1 N12 91.5(2)
N3 Fe1 N12 97.30(19)
N13 Fe1 N5 121.4(2)
N2 Fe1 N5 146.2(2)
N3 Fe1 N5 71.6(2)
N12 Fe1 N5 90.3(2)
N13 Fe1 N15 71.96(18)
N2 Fe1 N15 91.2(2)
N3 Fe1 N15 115.00(18)
N12 Fe1 N15 147.11(19)
N5 Fe1 N15 105.0(2)
N28 Fe2 N29 75.6(2)
N28 Fe2 N39 91.9(2)
N29 Fe2 N39 91.0(2)
N28 Fe2 N38 164.2(2)
N29 Fe2 N38 95.9(2)
N39 Fe2 N38 74.8(2)
N28 Fe2 N26 71.35(19)
N29 Fe2 N26 146.9(2)
N39 Fe2 N26 90.3(2)
N38 Fe2 N26 116.3(2)
N28 Fe2 N36 120.42(19)
N29 Fe2 N36 90.8(2)
N39 Fe2 N36 147.0(2)
N38 Fe2 N36 72.22(19)
N26 Fe2 N36 105.59(19)
N9 Fe3 N33 90.9(2)
N9 Fe3 N8 75.5(2)
N33 Fe3 N8 164.3(2)
N9 Fe3 N32 89.1(2)
N33 Fe3 N32 76.0(2)
N8 Fe3 N32 95.8(2)
N9 Fe3 N6 147.7(2)
N33 Fe3 N6 121.0(2)
N8 Fe3 N6 72.25(19)
N32 Fe3 N6 93.5(2)
N9 Fe3 N35 96.3(2)
N33 Fe3 N35 72.25(19)
N8 Fe3 N35 116.29(19)
N32 Fe3 N35 147.8(2)
N6 Fe3 N35 98.44(19)
N19 Fe4 N18 75.4(2)
N19 Fe4 N23 92.8(2)
N18 Fe4 N23 163.9(2)
N19 Fe4 N22 90.4(2)
N18 Fe4 N22 93.3(2)
N23 Fe4 N22 75.6(2)
N19 Fe4 N25 91.6(2)
N18 Fe4 N25 118.8(2)
N23 Fe4 N25 71.7(2)
N22 Fe4 N25 147.3(2)
N19 Fe4 N16 146.9(2)
N18 Fe4 N16 71.68(19)
N23 Fe4 N16 120.1(2)
N22 Fe4 N16 94.6(2)
N25 Fe4 N16 101.22(19)
C1 N1 C2 108.7(7)
C1 N1 H1A 125.7
C2 N1 H1A 125.7
C1 N2 C3 107.1(6)
C1 N2 Fe1 140.0(5)
C3 N2 Fe1 112.9(4)
C4 N3 N4 122.4(5)
C4 N3 Fe1 119.2(4)
N4 N3 Fe1 118.4(4)
C6 N4 N3 115.6(5)
C6 N4 C5 123.8(5)
N3 N4 C5 120.4(5)
C9 N5 C6 115.1(5)
C9 N5 Fe1 125.8(4)
C6 N5 Fe1 118.7(4)
C9 N6 C8 116.9(5)
C9 N6 Fe3 125.9(4)
C8 N6 Fe3 117.1(4)
N8 N7 C8 114.6(5)
N8 N7 C16 121.0(5)
C8 N7 C16 124.3(6)
C17 N8 N7 121.9(6)
C17 N8 Fe3 118.8(4)
N7 N8 Fe3 119.3(4)
C20 N9 C18 102.1(6)
C20 N9 Fe3 144.0(5)
C18 N9 Fe3 113.9(4)
C20 N10 C19 108.2(6)
C20 N10 H10 125.9
C19 N10 H10 125.9
C22 N11 C21 108.6(7)
C22 N11 H111 125.7
C21 N11 H111 125.7
C21 N12 C23 106.5(6)
C21 N12 Fe1 141.6(5)
C23 N12 Fe1 111.8(4)
C24 N13 N14 121.3(5)
C24 N13 Fe1 118.9(5)
N14 N13 Fe1 119.8(4)
C26 N14 N13 116.0(5)
C26 N14 C25 123.7(6)
N13 N14 C25 120.3(5)
C29 N15 C26 116.6(5)
C29 N15 Fe1 127.0(4)
C26 N15 Fe1 116.1(4)
C29 N16 C28 116.3(5)
C29 N16 Fe4 126.8(4)
C28 N16 Fe4 116.9(4)
N18 N17 C28 116.0(5)
N18 N17 C36 120.7(5)
C28 N17 C36 123.1(6)
C37 N18 N17 122.9(6)
C37 N18 Fe4 117.7(5)
N17 N18 Fe4 119.2(4)
C40 N19 C38 104.6(5)
C40 N19 Fe4 141.6(5)
C38 N19 Fe4 113.9(4)
C40 N20 C39 109.2(6)
C40 N20 H20A 125.4
C39 N20 H20A 125.4
C41 N21 C42 109.9(7)
C41 N21 H21A 125.0
C42 N21 H21A 125.0
C41 N22 C43 104.8(6)
C41 N22 Fe4 143.1(6)
C43 N22 Fe4 112.1(5)
C44 N23 N24 122.3(6)
C44 N23 Fe4 118.4(5)
N24 N23 Fe4 119.3(4)
C46 N24 N23 115.1(5)
C46 N24 C45 125.1(6)
N23 N24 C45 119.5(5)
C49 N25 C46 115.1(5)
C49 N25 Fe4 127.6(4)
C46 N25 Fe4 117.3(4)
C49 N26 C48 115.2(5)
C49 N26 Fe2 127.9(4)
C48 N26 Fe2 116.9(4)
C48 N27 N28 114.7(5)
C48 N27 C56 123.9(6)
N28 N27 C56 121.4(5)
C57 N28 N27 120.5(5)
C57 N28 Fe2 118.9(5)
N27 N28 Fe2 120.5(4)
C60 N29 C58 103.5(6)
C60 N29 Fe2 143.3(5)
C58 N29 Fe2 113.2(4)
C59 N30 C60 107.8(6)
C59 N30 H30 126.1
C60 N30 H30 126.1
C61 N31 C62 108.5(6)
C61 N31 H31A 125.7
C62 N31 H31A 125.7
C61 N32 C63 106.4(6)
C61 N32 Fe3 143.8(5)
C63 N32 Fe3 109.8(4)
C64 N33 N34 123.3(6)
C64 N33 Fe3 117.7(5)
N34 N33 Fe3 118.8(4)
C66 N34 N33 116.3(5)
C66 N34 C65 123.5(6)
N33 N34 C65 119.6(5)
C69 N35 C66 116.2(5)
C69 N35 Fe3 127.6(4)
C66 N35 Fe3 116.2(4)
C69 N36 C68 118.2(5)
C69 N36 Fe2 126.4(4)
C68 N36 Fe2 114.9(4)
C68 N37 N38 115.7(5)
C68 N37 C76 124.9(6)
N38 N37 C76 119.4(5)
C77 N38 N37 122.5(5)
C77 N38 Fe2 119.2(4)
N37 N38 Fe2 118.3(4)
C80 N39 C78 105.7(6)
C80 N39 Fe2 141.4(5)
C78 N39 Fe2 112.8(4)
C80 N40 C79 107.4(6)
C80 N40 H40A 126.3
C79 N40 H40A 126.3
C119 N60 C219 36(5)
N52 C103 C104 175(2)
N61 C121 C122 163(2)
N52A C203 C204 169(2)
C203 C204 H20B 109.5
C203 C204 H20C 109.5
H20B C204 H20C 109.5
C203 C204 H20D 109.5
H20B C204 H20D 109.5
H20C C204 H20D 109.5
N61A C221 C222 178(3)
C221 C222 H22A 109.5
C221 C222 H22B 109.5
H22A C222 H22B 109.5
C221 C222 H22C 109.5
H22A C222 H22C 109.5
H22B C222 H22C 109.5
N64 C127 C128 164(2)
N63 C125 C126 167(2)

loop_
_geom_bond_atom_site_label_1
_geom_bond_atom_site_label_2
_geom_bond_distance
C1 N2 1.331(9)
C1 N1 1.352(10)
C1 H1 0.9500
C2 C3 1.378(11)
C2 N1 1.388(10)
C2 H2 0.9500
C3 N2 1.392(9)
C3 C4 1.426(10)
C4 N3 1.267(8)
C4 H4 0.9500
C5 N4 1.471(8)
C5 H5A 0.9800
C5 H5B 0.9800
C5 H5C 0.9800
C6 N5 1.362(8)
C6 N4 1.364(8)
C6 C7 1.401(9)
C7 C8 1.369(9)
C7 H7 0.9500
C8 N6 1.372(8)
C8 N7 1.377(8)
C9 N6 1.308(8)
C9 N5 1.364(8)
C9 C10 1.499(8)
C10 C15 1.374(10)
C10 C11 1.411(9)
C11 C12 1.367(9)
C11 H11 0.9500
C12 C13 1.387(12)
C12 H12 0.9500
C13 C14 1.406(12)
C13 H13 0.9500
C14 C15 1.388(9)
C14 H14 0.9500
C15 H15 0.9500
C16 N7 1.431(8)
C16 H16A 0.9800
C16 H16B 0.9800
C16 H16C 0.9800
C17 N8 1.273(8)
C17 C18 1.454(10)
C17 H17 0.9500
C18 C19 1.315(10)
C18 N9 1.410(9)
C19 N10 1.351(10)
C19 H19 0.9500
C20 N10 1.295(10)
C20 N9 1.322(9)
C20 H20 0.9500
C21 N12 1.333(9)
C21 N11 1.356(10)
C21 H21 0.9500
C22 N11 1.353(11)
C22 C23 1.363(10)
C22 H22 0.9500
C23 N12 1.365(9)
C23 C24 1.446(9)
C24 N13 1.282(8)
C24 H24 0.9500
C25 N14 1.454(8)
C25 H25A 0.9800
C25 H25B 0.9800
C25 H25C 0.9800
C26 N14 1.354(8)
C26 C27 1.372(9)
C26 N15 1.397(8)
C27 C28 1.379(9)
C27 H27 0.9500
C28 N16 1.358(8)
C28 N17 1.374(8)
C29 N15 1.315(8)
C29 N16 1.351(8)
C29 C30 1.475(9)
C30 C31 1.375(10)
C30 C35 1.374(10)
C31 C32 1.449(11)
C31 H31 0.9500
C32 C33 1.333(13)
C32 H32 0.9500
C33 C34 1.416(14)
C33 H33 0.9500
C34 C35 1.372(11)
C34 H34 0.9500
C35 H35 0.9500
C36 N17 1.472(9)
C36 H36A 0.9800
C36 H36B 0.9800
C36 H36C 0.9800
C37 N18 1.278(9)
C37 C38 1.442(10)
C37 H37 0.9500
C38 C39 1.369(11)
C38 N19 1.373(9)
C39 N20 1.353(10)
C39 H39 0.9500
C40 N19 1.338(8)
C40 N20 1.350(9)
C40 H40 0.9500
C41 N22 1.292(10)
C41 N21 1.326(10)
C41 H41 0.9500
C42 C43 1.365(11)
C42 N21 1.395(12)
C42 H42 0.9500
C43 N22 1.411(10)
C43 C44 1.439(11)
C44 N23 1.274(9)
C44 H44 0.9500
C45 N24 1.437(8)
C45 H45A 0.9800
C45 H45B 0.9800
C45 H45C 0.9800
C46 N24 1.366(9)
C46 N25 1.373(8)
C46 C47 1.388(10)
C47 C48 1.363(9)
C47 H47 0.9500
C48 N27 1.361(8)
C48 N26 1.375(8)
C49 N26 1.336(8)
C49 N25 1.345(8)
C49 C50 1.505(8)
C50 C55 1.379(10)
C50 C51 1.389(10)
C51 C52 1.395(11)
C51 H51 0.9500
C52 C53 1.456(17)
C52 H52 0.9500
C53 C54 1.356(16)
C53 H53 0.9500
C54 C55 1.395(11)
C54 H54 0.9500
C55 H55 0.9500
C56 N27 1.472(8)
C56 H56A 0.9800
C56 H56B 0.9800
C56 H56C 0.9800
C57 N28 1.299(9)
C57 C58 1.439(10)
C57 H57 0.9500
C58 C59 1.335(10)
C58 N29 1.418(9)
C59 N30 1.346(10)
C59 H59 0.9500
C60 N29 1.316(9)
C60 N30 1.348(10)
C60 H60 0.9500
C61 N32 1.272(9)
C61 N31 1.326(10)
C61 H61 0.9500
C62 C63 1.343(10)
C62 N31 1.362(10)
C62 H62 0.9500
C63 C64 1.407(10)
C63 N32 1.415(9)
C64 N33 1.257(8)
C64 H64 0.9500
C65 N34 1.487(8)
C65 H65A 0.9800
C65 H65B 0.9800
C65 H65C 0.9800
C66 N34 1.353(8)
C66 C67 1.361(9)
C66 N35 1.388(8)
C67 C68 1.408(9)
C67 H67 0.9500
C68 N37 1.304(8)
C68 N36 1.398(8)
C69 N36 1.328(8)
C69 N35 1.351(8)
C69 C70 1.476(8)
C70 C71 1.385(10)
C70 C75 1.401(10)
C71 C72 1.386(11)
C71 H71 0.9500
C72 C73 1.399(13)
C72 H72 0.9500
C73 C74 1.365(13)
C73 H73 0.9500
C74 C75 1.407(11)
C74 H74 0.9500
C75 H75 0.9500
C76 N37 1.467(8)
C76 H76A 0.9800
C76 H76B 0.9800
C76 H76C 0.9800
C77 N38 1.287(8)
C77 C78 1.408(10)
C77 H77 0.9500
C78 C79 1.353(10)
C78 N39 1.427(8)
C79 N40 1.364(10)
C79 H79 0.9500
C80 N39 1.292(9)
C80 N40 1.347(9)
C80 H80 0.9500
C101 N51 1.073(15)
C101 C102 1.432(19)
C102 H10A 0.9800
C102 H10B 0.9800
C102 H10C 0.9800
C105 N53 1.081(15)
C105 C106 1.448(17)
C106 H10D 0.9800
C106 H10E 0.9800
C106 H10F 0.9800
C107 N54 1.143(5)
C107 C108 1.521(5)
C109 N55 1.137(14)
C109 C110 1.446(16)
C110 H11A 0.9800
C110 H11B 0.9800
C110 H11C 0.9800
C111 N56 1.117(15)
C111 C112 1.506(17)
C112 H11D 0.9800
C112 H11E 0.9800
C112 H11F 0.9800
C115 N58 1.169(18)
C115 C116 1.526(5)
C117 N59 1.151(5)
C117 C118 1.531(5)
C119 N60 1.144(5)
C119 C120 1.525(5)
C220 C219 1.35(5)
C219 N60 1.26(4)
B1 F4 1.352(10)
B1 F1 1.389(10)
B1 F3 1.411(11)
B1 F2 1.409(11)
B2 F8 1.221(16)
B2 F6 1.322(15)
B2 F5 1.333(14)
B2 F7 1.40(2)
B3 F12 1.26(2)
B3 F11 1.28(2)
B3 F10 1.369(16)
B3 F9 1.419(13)
B4 F15 1.360(11)
B4 F13 1.387(11)
B4 F16 1.399(11)
B4 F14 1.404(11)
B5 F20 1.300(16)
B5 F17 1.364(14)
B5 F19 1.360(16)
B5 F18 1.433(14)
B6 F21 1.340(13)
B6 F24 1.348(13)
B6 F23 1.407(14)
B6 F22 1.420(13)
B7 F25 1.351(11)
B7 F26 1.352(10)
B7 F28 1.388(11)
B7 F27 1.396(10)
B8 F31 1.313(14)
B8 F29 1.329(14)
B8 F30 1.374(16)
B8 F32 1.421(15)
Fe1 N13 2.149(5)
Fe1 N2 2.149(5)
Fe1 N3 2.169(5)
Fe1 N12 2.186(6)
Fe1 N5 2.192(5)
Fe1 N15 2.238(5)
Fe2 N28 2.151(5)
Fe2 N29 2.155(5)
Fe2 N39 2.156(5)
Fe2 N38 2.166(5)
Fe2 N26 2.216(5)
Fe2 N36 2.220(5)
Fe3 N9 2.137(6)
Fe3 N33 2.149(5)
Fe3 N8 2.160(5)
Fe3 N32 2.186(6)
Fe3 N6 2.185(5)
Fe3 N35 2.224(5)
Fe4 N19 2.130(5)
Fe4 N18 2.159(5)
Fe4 N23 2.169(6)
Fe4 N22 2.170(6)
Fe4 N25 2.202(5)
Fe4 N16 2.222(5)
N1 H1A 0.8800
N3 N4 1.388(7)
N7 N8 1.368(7)
N10 H10 0.8800
N11 H111 0.8800
N13 N14 1.387(7)
N17 N18 1.356(7)
N20 H20A 0.8800
N21 H21A 0.8800
N23 N24 1.370(8)
N27 N28 1.368(7)
N30 H30 0.8800
N31 H31A 0.8800
N33 N34 1.382(7)
N37 N38 1.401(7)
N40 H40A 0.8800
C103 N52 1.142(4)
C103 C104 1.521(4)
C104 H10J 0.9800
C104 H10K 0.9800
C104 H10L 0.9800
C121 N61 1.149(5)
C121 C122 1.527(5)
C122 H12J 0.9800
C122 H12K 0.9800
C122 H12L 0.9800
C203 N52A 1.144(4)
C203 C204 1.524(5)
C204 H20B 0.9800
C204 H20C 0.9800
C204 H20D 0.9800
C221 N61A 1.138(4)
C221 C222 1.518(4)
C222 H22A 0.9800
C222 H22B 0.9800
C222 H22C 0.9800
C128 C127 1.533(5)
C127 N64 1.152(5)
C126 C125 1.527(5)
C125 N63 1.148(5)
